data_4510914
loop_
_publ_author_name
'Mukherjee, Arijit'
'Grobelny, Pawel'
'Thakur, Tejender S.'
'Desiraju, Gautam R.'

_publ_section_title
;
 Polymorphs, Pseudopolymorphs, and Co-Crystals of Orcinol: Exploring the
 Structural Landscape with High Throughput Crystallography
;
_journal_issue 6
_journal_name_full 'Crystal Growth &amp; Design'
_journal_page_first 2637
_journal_paper_doi 10.1021/cg200361x
_journal_volume 11
_journal_year 2011
_chemical_compound_source 'see text'
_chemical_formula_moiety 'C7 H8 O2, C4 H10 N2'
_chemical_formula_sum 'C11 H18 N2 O2'
_chemical_formula_weight 210.27
_chemical_name_common Orcinol:Piperazine
_chemical_name_systematic ?
_space_group_IT_number 15
_symmetry_cell_setting monoclinic
_symmetry_Int_Tables_number 15
_symmetry_space_group_name_Hall '-C 2yc'
_symmetry_space_group_name_H-M 'C 1 2/c 1'
_atom_sites_solution_hydrogens geom
_atom_sites_solution_primary direct
_atom_sites_solution_secondary difmap
_cell_angle_alpha 90
_cell_angle_beta 96.268(7)
_cell_angle_gamma 90
_cell_formula_units_Z 4
_cell_length_a 7.2456(12)
_cell_length_b 12.316(2)
_cell_length_c 12.590(2)
_cell_measurement_reflns_used 5576
_cell_measurement_temperature 150(2)
_cell_measurement_theta_max 27.5
_cell_measurement_theta_min 3.3
_cell_volume 1116.8(3)
_computing_cell_refinement
;
CrystalClear-SM Expert 2.0 rc14 (Rigaku, 2009)
;
_computing_data_collection
;
CrystalClear-SM Expert 2.0 rc14 (Rigaku, 2009)
;
_computing_data_reduction
;
CrystalClear-SM Expert 2.0 rc14 (Rigaku, 2009)
;
_computing_publication_material 'PLATON (Spek, 2003)'
_computing_structure_refinement 'SHELXL-97 (Sheldrick, 2008)'
_diffrn_ambient_temperature 150
_diffrn_detector CCD
_diffrn_detector_area_resol_mean 13.6612
_diffrn_measured_fraction_theta_full 0.992
_diffrn_measured_fraction_theta_max 0.992
_diffrn_measurement_details
;
scan:
    Number of images: 180
               Slice: -60.0000 - 120.0000
         Image width: 1.0000
            Exp time: 8.0000
       Rotation axis: Omega
               Omega: 0.0000
                 Chi: 54.0000
                 Phi: 0.0000
                 XTD: 49.4000
              2theta: 29.6000
scan:
    Number of images: 180
               Slice: -60.0000 - 120.0000
         Image width: 1.0000
            Exp time: 8.0000
       Rotation axis: Omega
               Omega: 0.0000
                 Chi: 54.0000
                 Phi: 120.0000
                 XTD: 49.4000
              2theta: 29.6000
scan:
    Number of images: 180
               Slice: -60.0000 - 120.0000
         Image width: 1.0000
            Exp time: 8.0000
       Rotation axis: Omega
               Omega: 0.0000
                 Chi: 54.0000
                 Phi: 240.0000
                 XTD: 49.4000
              2theta: 29.6000

;
_diffrn_measurement_device
;
XtaLABmini: Fixed Chi 2 circle
;
_diffrn_measurement_device_type
;
Rigaku Mercury375R (2x2 bin mode)
;
_diffrn_measurement_method 'profile data from \w-scans'
_diffrn_measurement_specimen_support Fiber
_diffrn_orient_matrix_type FS_PROCESS
_diffrn_orient_matrix_UB_11 0.057252
_diffrn_orient_matrix_UB_12 -0.073864
_diffrn_orient_matrix_UB_13 0.007452
_diffrn_orient_matrix_UB_21 0.018770
_diffrn_orient_matrix_UB_22 0.000683
_diffrn_orient_matrix_UB_23 -0.077517
_diffrn_orient_matrix_UB_31 0.125091
_diffrn_orient_matrix_UB_32 0.033704
_diffrn_orient_matrix_UB_33 0.017904
_diffrn_radiation_monochromator 'Graphite Monochromator'
_diffrn_radiation_probe x-ray
_diffrn_radiation_type MoK\a
_diffrn_radiation_wavelength 0.71075
_diffrn_reflns_av_R_equivalents 0.015
_diffrn_reflns_av_unetI/netI 0.021
_diffrn_reflns_limit_h_max 9
_diffrn_reflns_limit_h_min -9
_diffrn_reflns_limit_k_max 15
_diffrn_reflns_limit_k_min -15
_diffrn_reflns_limit_l_max 16
_diffrn_reflns_limit_l_min -16
_diffrn_reflns_number 5821
_diffrn_reflns_reduction_process
;
;
_diffrn_reflns_theta_full 27.5
_diffrn_reflns_theta_max 27.5
_diffrn_reflns_theta_min 3.3
_diffrn_source 'Sealed Tube'
_diffrn_source_current 12.0
_diffrn_source_power 0.6
_diffrn_source_voltage 50.0
_exptl_absorpt_coefficient_mu 0.087
_exptl_absorpt_correction_T_max 0.9580
_exptl_absorpt_correction_T_min 0.9339
_exptl_absorpt_correction_type multi-scan
_exptl_absorpt_process_details 'Jacobson, R. (1998) Private communication'
_exptl_crystal_colour Colorless
_exptl_crystal_density_diffrn 1.251
_exptl_crystal_density_meas ?
_exptl_crystal_density_method 'Not Measured'
_exptl_crystal_description Block
_exptl_crystal_F_000 456
_exptl_crystal_size_max 0.80
_exptl_crystal_size_mid 0.80
_exptl_crystal_size_min 0.50
_refine_diff_density_max 0.291
_refine_diff_density_min -0.206
_refine_diff_density_rms 0.039
_refine_ls_extinction_method none
_refine_ls_goodness_of_fit_ref 1.120
_refine_ls_hydrogen_treatment mixed
_refine_ls_matrix_type full
_refine_ls_number_parameters 101
_refine_ls_number_reflns 1274
_refine_ls_number_restraints 0
_refine_ls_restrained_S_all 1.120
_refine_ls_R_factor_all 0.0416
_refine_ls_R_factor_gt 0.0396
_refine_ls_shift/su_max 0.000
_refine_ls_shift/su_mean 0.000
_refine_ls_structure_factor_coef Fsqd
_refine_ls_weighting_details 'calc w=1/[\s^2^(Fo^2^)+(0.0556P)^2^+0.7609P] where P=(Fo^2^+2Fc^2^)/3'
_refine_ls_weighting_scheme calc
_refine_ls_wR_factor_gt 0.1116
_refine_ls_wR_factor_ref 0.1127
_reflns_number_gt 1206
_reflns_number_total 1274
_reflns_threshold_expression >2\s(I)
_cod_data_source_file 818160.cif
_cod_data_source_block datam
_cod_depositor_comments
;
The following automatic conversions were performed:

'_symmetry_cell_setting' value 'Monoclinic' changed to 'monoclinic'
according to
/usr/data/users/saulius/automatic-downloads/retrospective/ACS/lib/dictionaries/cif_core.dic
dictionary named 'cif_core.dic' version 2.4.2 from
2011-04-26.

'_exptl_absorpt_correction_type' value 'Multi-scan'
changed to 'multi-scan' according to
/usr/data/users/saulius/automatic-downloads/retrospective/ACS/lib/dictionaries/cif_core.dic
dictionary named 'cif_core.dic' version 2.4.2 from 2011-04-26.

Automatic conversion script
Id: cif_fix_values 2281 2013-09-26 08:29:07Z andrius 

The following automatic conversions were performed:

'_exptl_crystal_density_meas' value 'Not Measured' was changed to '?'
- the value is perceived as not measured.

Automatic conversion script
Id: cif_fix_values 3008 2015-01-20 13:52:24Z robertas 
;
_cod_original_sg_symbol_H-M 'C 2/c'
_cod_database_code 4510914

loop_
_symmetry_equiv_pos_site_id
_symmetry_equiv_pos_as_xyz
1 x,y,z
2 -x,y,1/2-z
3 -x,-y,-z
4 x,-y,1/2+z
5 1/2+x,1/2+y,z
6 1/2-x,1/2+y,1/2-z
7 1/2-x,1/2-y,-z
8 1/2+x,1/2-y,1/2+z

loop_
_atom_site_aniso_label
_atom_site_aniso_U_11
_atom_site_aniso_U_22
_atom_site_aniso_U_33
_atom_site_aniso_U_23
_atom_site_aniso_U_13
_atom_site_aniso_U_12
O1 0.0473(6) 0.0201(5) 0.0252(5) 0.0048(3) 0.0145(4) 0.0035(4)
C1 0.0213(5) 0.0187(5) 0.0218(6) 0.0025(4) 0.0047(4) 0.0018(4)
C2 0.0234(8) 0.0140(7) 0.0272(8) 0.0000 0.0065(6) 0.0000
C3 0.0235(5) 0.0179(5) 0.0206(6) -0.0024(4) 0.0025(4) 0.0026(4)
C4 0.0219(7) 0.0146(7) 0.0251(8) 0.0000 -0.0001(6) 0.0000
C5 0.0466(11) 0.0140(8) 0.0338(9) 0.0000 0.0023(8) 0.0000
N1 0.0243(5) 0.0211(5) 0.0258(5) 0.0047(4) 0.0056(4) 0.0043(4)
C6 0.0289(6) 0.0315(6) 0.0161(5) 0.0035(4) 0.0030(4) 0.0061(5)
C7 0.0408(7) 0.0227(6) 0.0273(7) -0.0055(5) -0.0026(5) 0.0029(5)

loop_
_atom_site_label
_atom_site_type_symbol
_atom_site_thermal_displace_type
_atom_site_fract_x
_atom_site_fract_y
_atom_site_fract_z
_atom_site_occupancy
_atom_site_U_iso_or_equiv
O1 O Uani 0.06375(14) 0.18089(7) 0.06508(7) 1.000 0.0301(3)
C1 C Uani 0.03249(15) 0.13207(9) 0.15818(9) 1.000 0.0204(3)
C2 C Uani 0.00000 0.18955(12) 0.25000 1.000 0.0213(4)
C3 C Uani 0.03246(15) 0.01854(9) 0.15834(9) 1.000 0.0207(3)
C4 C Uani 0.00000 -0.03810(12) 0.25000 1.000 0.0207(4)
C5 C Uani 0.00000 -0.16052(13) 0.25000 1.000 0.0316(5)
N1 N Uani 0.08369(15) 0.39526(8) 0.03459(8) 1.000 0.0235(3)
C6 C Uani 0.03499(17) 0.47673(10) 0.11139(9) 1.000 0.0255(3)
C7 C Uani -0.0328(2) 0.40816(10) -0.06804(11) 1.000 0.0307(4)
H1 H Uiso 0.073(3) 0.259(2) 0.0684(18) 1.000 0.068(6)
H2 H Uiso 0.00000 0.2704(18) 0.25000 1.000 0.027(5)
H3 H Uiso 0.055(2) -0.0192(13) 0.0958(13) 1.000 0.031(4)
H5A H Uiso 0.00306 -0.18650 0.32206 0.500 0.0474
H5B H Uiso 0.10727 -0.18650 0.21929 0.500 0.0474
H5C H Uiso -0.11033 -0.18650 0.20865 0.500 0.0474
H1N H Uiso 0.196(2) 0.4034(12) 0.0236(14) 1.000 0.031(4)
H6A H Uiso -0.089(2) 0.4584(13) 0.1311(13) 1.000 0.030(4)
H6B H Uiso 0.121(2) 0.4716(13) 0.1767(14) 1.000 0.035(4)
H7A H Uiso -0.159(3) 0.3876(14) -0.0564(15) 1.000 0.047(5)
H7B H Uiso 0.010(3) 0.3580(18) -0.1228(17) 1.000 0.056(5)

loop_
_atom_type_symbol
_atom_type_description
_atom_type_scat_dispersion_real
_atom_type_scat_dispersion_imag
_atom_type_scat_source
O O 0.0106 0.0060 'International Tables Vol C Tables 4.2.6.8 and 6.1.1.4'
N N 0.0061 0.0033 'International Tables Vol C Tables 4.2.6.8 and 6.1.1.4'
H H 0.0000 0.0000 'International Tables Vol C Tables 4.2.6.8 and 6.1.1.4'
C C 0.0033 0.0016 'International Tables Vol C Tables 4.2.6.8 and 6.1.1.4'

loop_
_geom_angle_atom_site_label_1
_geom_angle_atom_site_label_2
_geom_angle_atom_site_label_3
_geom_angle
_geom_angle_site_symmetry_1
_geom_angle_site_symmetry_3
_geom_angle_publ_flag
C1 O1 H1 114.9(13) . . no
C6 N1 C7 110.45(10) . . yes
C7 N1 H1N 108.2(12) . . no
C6 N1 H1N 109.4(11) . . no
C2 C1 C3 120.36(11) . . no
O1 C1 C2 123.28(10) . . yes
O1 C1 C3 116.36(10) . . yes
C1 C2 C1 119.12(12) . 2_555 no
C1 C3 C4 120.20(11) . . no
C3 C4 C5 120.12(7) 2_555 . no
C3 C4 C5 120.12(7) . . no
C3 C4 C3 119.77(12) . 2_555 no
C1 C2 H2 120.44(7) 2_555 . no
C1 C2 H2 120.44(7) . . no
C1 C3 H3 119.4(10) . . no
C4 C3 H3 120.4(10) . . no
C4 C5 H5B 109.00 . . no
C4 C5 H5B 109.00 . 2_555 no
C4 C5 H5C 109.00 . 2_555 no
C4 C5 H5A 109.00 . . no
H5A C5 H5C 109.00 . . no
H5A C5 H5A 141.00 . 2_555 no
C4 C5 H5C 109.00 . . no
C4 C5 H5A 109.00 . 2_555 no
H5B C5 H5C 109.00 . . no
H5A C5 H5B 56.00 2_555 . no
H5B C5 H5B 141.00 . 2_555 no
H5B C5 H5C 56.00 . 2_555 no
H5A C5 H5C 56.00 2_555 . no
H5B C5 H5C 56.00 2_555 . no
H5C C5 H5C 141.00 . 2_555 no
H5A C5 H5B 109.00 2_555 2_555 no
H5A C5 H5C 109.00 2_555 2_555 no
H5B C5 H5C 109.00 2_555 2_555 no
H5A C5 H5B 109.00 . . no
H5A C5 H5C 56.00 . 2_555 no
H5A C5 H5B 56.00 . 2_555 no
N1 C6 C7 113.36(10) . 3_565 yes
N1 C7 C6 113.49(10) . 3_565 yes
N1 C6 H6A 107.6(9) . . no
N1 C6 H6B 109.5(9) . . no
H6A C6 H6B 106.8(13) . . no
C7 C6 H6A 109.3(9) 3_565 . no
C7 C6 H6B 110.1(9) 3_565 . no
N1 C7 H7A 107.3(11) . . no
N1 C7 H7B 110.3(13) . . no
H7A C7 H7B 108.0(16) . . no
C6 C7 H7A 108.9(11) 3_565 . no
C6 C7 H7B 108.7(13) 3_565 . no

loop_
_geom_bond_atom_site_label_1
_geom_bond_atom_site_label_2
_geom_bond_distance
_geom_bond_site_symmetry_2
_geom_bond_publ_flag
O1 C1 1.3582(14) . yes
O1 H1 0.97(2) . no
N1 C7 1.4728(17) . yes
N1 C6 1.4631(16) . yes
N1 H1N 0.846(15) . no
C1 C3 1.3982(16) . no
C1 C2 1.3973(14) . no
C3 C4 1.3903(14) . no
C4 C5 1.508(2) . no
C2 H2 1.00(2) . no
C3 H3 0.944(16) . no
C5 H5B 0.9600 . no
C5 H5B 0.9600 2_555 no
C5 H5C 0.9600 2_555 no
C5 H5A 0.9600 2_555 no
C5 H5A 0.9600 . no
C5 H5C 0.9600 . no
C6 C7 1.5186(18) 3_565 no
C6 H6A 0.984(15) . no
C6 H6B 0.978(17) . no
C7 H7A 0.98(2) . no
C7 H7B 1.00(2) . no

loop_
_geom_contact_atom_site_label_1
_geom_contact_atom_site_label_2
_geom_contact_distance
_geom_contact_site_symmetry_2
_geom_contact_publ_flag
O1 N1 2.6741(14) . no
O1 C7 3.2980(16) . no
O1 N1 3.1112(15) 7_555 no
O1 H3 2.903(16) 3_555 no
O1 H1N 2.404(15) 7_555 no
N1 O1 3.1112(15) 7_555 no
N1 O1 2.6741(14) . no
N1 N1 2.9419(15) 3_565 no
N1 H1 1.74(2) . no
C6 C6 3.5812(17) 2_555 no
C7 O1 3.2980(16) . no
C1 H7A 2.88(2) 7_455 no
C3 H7A 3.09(2) 7_455 no
C3 H6B 3.070(15) 5_445 no
C3 H6A 2.897(15) 5_545 no
C4 H6B 2.802(15) 6_545 no
C4 H6B 2.802(15) 5_445 no
C5 H7B 2.91(2) 3_555 no
C5 H7B 2.91(2) 4_555 no
C6 H6B 3.010(17) 2_555 no
C6 H1 2.76(2) . no
C7 H1 2.57(2) . no
C7 H5A 3.0800 4_554 no
H1 N1 1.74(2) . no
H1 C6 2.76(2) . no
H1 C7 2.57(2) . no
H1 H2 2.41(2) . no
H1 H1N 2.09(3) . no
H1N O1 2.404(15) 7_555 no
H1N H1 2.09(3) . no
H2 H1 2.41(2) . no
H2 H1 2.41(2) 2_555 no
H3 H5A 2.3600 2_555 no
H3 O1 2.903(16) 3_555 no
H3 H5B 2.5800 . no
H3 H3 2.50(2) 3_555 no
H3 H6A 2.58(2) 5_545 no
H5A H3 2.3600 2_555 no
H5A H7B 2.2200 4_555 no
H5A C7 3.0800 4_555 no
H5B H7B 2.5400 3_555 no
H5B H3 2.5800 . no
H5C H7B 2.5200 3_555 no
H6A H7A 2.52(2) . no
H6A H6B 2.46(2) 2_555 no
H6A C3 2.897(15) 5_455 no
H6A H3 2.58(2) 5_455 no
H6B C6 3.010(17) 2_555 no
H6B H6A 2.46(2) 2_555 no
H6B C3 3.070(15) 5_555 no
H6B C4 2.802(15) 5_555 no
H6B C4 2.802(15) 6_555 no
H7A H6A 2.52(2) . no
H7A C1 2.88(2) 7_455 no
H7A C3 3.09(2) 7_455 no
H7B C5 2.91(2) 3_555 no
H7B H5B 2.5400 3_555 no
H7B H5C 2.5200 3_555 no
H7B C5 2.91(2) 4_554 no
H7B H5A 2.2200 4_554 no

loop_
_geom_hbond_atom_site_label_D
_geom_hbond_atom_site_label_H
_geom_hbond_atom_site_label_A
_geom_hbond_distance_DH
_geom_hbond_distance_HA
_geom_hbond_distance_DA
_geom_hbond_angle_DHA
_geom_hbond_site_symmetry_A
_geom_hbond_publ_flag
O1 H1 N1 0.97(2) 1.74(2) 2.6741(14) 163(2) . yes
N1 H1N O1 0.846(15) 2.404(15) 3.1112(15) 141.5(14) 7_555 yes

loop_
_geom_torsion_atom_site_label_1
_geom_torsion_atom_site_label_2
_geom_torsion_atom_site_label_3
_geom_torsion_atom_site_label_4
_geom_torsion
_geom_torsion_site_symmetry_3
_geom_torsion_site_symmetry_4
_geom_torsion_publ_flag
C7 N1 C6 C7 -51.37(14) . 3_565 no
C6 N1 C7 C6 51.43(14) . 3_565 no
O1 C1 C3 C4 -179.44(9) . . no
O1 C1 C2 C1 179.41(9) . 2_555 no
C3 C1 C2 C1 -0.02(15) . 2_555 no
C2 C1 C3 C4 0.02(15) . . no
C1 C3 C4 C5 180.00(8) . . no
C1 C3 C4 C3 0.00(14) . 2_555 no
N1 C6 C7 N1 52.94(15) 3_565 3_565 no
